data_4327558
loop_
_publ_author_name
'Sheila M. J. Aubin'
'Ziming Sun'
'Hilary J. Eppley'
'Evan M. Rumberger'
'Ilia A. Guzei'
'Kirsten Folting'
'Peter K. Gantzel'
'Arnold L. Rheingold'
'George Christou'
'David N. Hendrickson'

_publ_contact_author
;
     David N. Hendrickson
     Department of Chemistry and Biochemistry-0358
     University of California at San Diego
     La Jolla, CA 92093
;
_publ_section_title
;
 Single-Molecule Magnets: Jahn-Teller Isomerism and the Origin of Two
 Magnetization Relaxation Processes in Mn12 Complexes
;
_journal_name_full 'Inorganic Chemistry'
_journal_page_first 2127
_journal_page_last 2146
_journal_paper_doi 10.1021/ic000911+
_journal_volume 40
_journal_year 2001
_chemical_formula_sum 'C120 H88 Cl32 Mn12 O48'
_chemical_formula_weight 4091.73
_space_group_IT_number 15
_symmetry_cell_setting monoclinic
_symmetry_space_group_name_Hall '-C 2yc'
_symmetry_space_group_name_H-M 'C 1 2/c 1'
_audit_creation_method 'minor manual editing of SDT2CIF v. 1.1 BETA  output'
_cell_angle_alpha 90
_cell_angle_beta 102.121(15)
_cell_angle_gamma 90
_cell_formula_units_Z 4
_cell_length_a 29.697(9)
_cell_length_b 17.708(4)
_cell_length_c 30.204(8)
_cell_measurement_reflns_used 116
_cell_measurement_theta_max 15.28
_cell_measurement_theta_min 11.48
_cell_volume 15529(7)
_computing_cell_refinement 'XTEL, local package'
_computing_data_collection 'NPS, local program'
_computing_data_reduction 'XTEL, local package'
_computing_molecular_graphics 'XTEL, local package'
_computing_publication_material 'XTEL, local package'
_computing_structure_refinement 'XTEL, local package'
_computing_structure_solution MULTAN78
_diffrn_measured_fraction_theta_full 0
_diffrn_measurement_device_type 'refurbished Picker diffractometer'
_diffrn_measurement_method '\q/2\q scans'
_diffrn_radiation_monochromator graphite
_diffrn_radiation_type 'Mo K\a'
_diffrn_radiation_wavelength 0.71069
_diffrn_reflns_av_R_equivalents 0.051
_diffrn_reflns_number 13553
_diffrn_reflns_theta_full 0
_diffrn_standards_decay_% -4.3
_diffrn_standards_interval_count 300
_diffrn_standards_number 4
_exptl_absorpt_coefficient_mu 1.5683
_exptl_absorpt_correction_T_max 0.699
_exptl_absorpt_correction_T_min 0.509
_exptl_absorpt_correction_type analytical
_exptl_absorpt_process_details Tompa
_exptl_crystal_density_diffrn 1.75
_exptl_crystal_F_000 8144
_refine_ls_abs_structure_details none
_refine_ls_extinction_coef -0.3519E-8
_refine_ls_extinction_expression
;
Larson, A. C. (1967).  Acta Cryst. 23, p. 664.  Eq. (3)
;
_refine_ls_extinction_method Zachariasen
_refine_ls_goodness_of_fit_ref 2.0347
_refine_ls_matrix_type full
_refine_ls_R_factor_gt 0.1093
_refine_ls_shift/su_max 0.2224
_refine_ls_structure_factor_coef F
_refine_ls_weighting_details w^-1^=\s^2^(F)+(.07F)^2^
_refine_ls_weighting_scheme calc
_refine_ls_wR_factor_ref 0.1094
_reflns_number_gt 5235
_reflns_number_total 10080
_reflns_threshold_expression F^2^>2.33\s(F^2^)
_cod_data_source_file ic0009112B_2.cif
_cod_data_source_block MSC96075
_cod_original_sg_symbol_H-M 'C 2/c'
_cod_database_code 4327558

loop_
_symmetry_equiv_pos_as_xyz
x,y,z
1/2+x,1/2+y,z
-x,y,1/2-z
1/2-x,1/2+y,1/2-z
x,-y,1/2+z
1/2+x,1/2-y,1/2+z
-x,-y,-z
1/2-x,1/2-y,-z

loop_
_atom_site_label
_atom_site_type_symbol
_atom_site_fract_x
_atom_site_fract_y
_atom_site_fract_z
_atom_site_U_iso_or_equiv
_atom_site_adp_type
_atom_site_occupancy
_atom_site_disorder_group
MN1 MN 0.04876(10) 0.52100(10) 0.25745(10) 0.0301(10) Uani 1 0
MN2 MN 0.00811(10) 0.63921(10) 0.29769(10) 0.0302(10) Uani 1 0
MN3 MN 0 0.3410(2) 0.25 0.0265(12) Uani 1 0
MN4 MN 0.09970(10) 0.40780(10) 0.30954(10) 0.0314(10) Uani 1 0
MN5 MN 0.11258(10) 0.57988(10) 0.36128(10) 0.0323(10) Uani 1 0
MN6 MN 0.06209(10) 0.75225(10) 0.34687(10) 0.0337(10) Uani 1 0
MN7 MN 0 0.8180(2) 0.25 0.0391(15) Uani 1 0
O8 O 0.0436(3) 0.6298(6) 0.2525(3) 0.035(4) Uani 1 0
O9 O 0.9965(4) 0.5311(5) 0.2074(3) 0.030(4) Uani 1 0
O10 O 0.0479(3) 0.4161(6) 0.2615(3) 0.030(4) Uani 1 0
O11 O 0.0934(3) 0.5149(6) 0.3118(3) 0.029(4) Uani 1 0
O12 O 0.0629(4) 0.6453(5) 0.3413(3) 0.036(4) Uani 1 0
O13 O 0.0116(4) 0.7439(6) 0.2964(3) 0.036(4) Uani 1 0
O14 O 0.0725(4) 0.5201(7) 0.4034(3) 0.053(5) Uani 1 0
O15 O 0.1593(4) 0.6404(6) 0.3267(3) 0.037(4) Uani 1 0
O16 O 0.0942(4) 0.5195(6) 0.2208(3) 0.036(4) Uani 1 0
C17 C 0.1300(5) 0.4761(10) 0.2271(5) 0.036(7) Uani 1 0
O18 O 0.1405(4) 0.4297(6) 0.2576(3) 0.041(5) Uani 1 0
C19 C 0.1599(6) 0.4805(12) 0.1926(5) 0.051(8) Uani 1 0
C20 C 0.1878(6) 0.4216(12) 0.1869(6) 0.053(8) Uani 1 0
C21 C 0.2149(7) 0.4234(13) 0.1538(6) 0.062(9) Uani 1 0
C22 C 0.2140(7) 0.4913(14) 0.1306(7) 0.067(10) Uani 1 0
C23 C 0.1867(8) 0.5519(14) 0.1359(6) 0.076(11) Uani 1 0
C24 C 0.1594(6) 0.5462(12) 0.1677(7) 0.058(9) Uani 1 0
CL25 CL 0.2459(2) 0.4947(4) 0.0874(2) 0.100(3) Uani 1 0
O26 O 0.9722(4) 0.6414(6) 0.3425(3) 0.038(4) Uani 1 0
C27 C 0.9791(6) 0.6824(10) 0.3798(5) 0.041(7) Uani 1 0
O28 O 0.0097(4) 0.7319(6) 0.3883(3) 0.037(5) Uani 1 0
C29 C 0.9479(5) 0.6656(10) 0.4103(5) 0.034(7) Uani 1 0
C30 C 0.9363(7) 0.7241(10) 0.4376(6) 0.055(8) Uani 1 0
C31 C 0.9072(7) 0.7119(11) 0.4673(6) 0.051(8) Uani 1 0
C32 C 0.8915(7) 0.6397(13) 0.4705(5) 0.057(9) Uani 1 0
C33 C 0.9025(7) 0.5809(10) 0.4444(6) 0.052(8) Uani 1 0
C34 C 0.9310(6) 0.5944(9) 0.4136(6) 0.041(7) Uani 1 0
CL35 CL 0.8551(2) 0.6226(4) 0.5074(2) 0.071(2) Uani 1 0
O36 O 0.0451(3) 0.2565(6) 0.2588(3) 0.032(4) Uani 1 0
C37 C 0.0850(6) 0.2476(9) 0.2816(5) 0.033(7) Uani 1 0
O38 O 0.1092(4) 0.3006(6) 0.3040(4) 0.046(5) Uani 1 0
C39 C 0.1049(6) 0.1721(9) 0.2849(7) 0.055(8) Uani 1 0
C40 C 0.1355(11) 0.1526(18) 0.3283(11) 0.034(9) Uiso 0.5 0
C41 C 0.1506(15) 0.081(3) 0.3408(14) 0.069(13) Uiso 0.5 0
C42 C 0.1362(15) 0.028(3) 0.3106(16) 0.072(14) Uiso 0.5 0
C43 C 0.1033(7) 0.0424(13) 0.2632(8) 0.078(10) Uani 1 0
C44 C 0.0834(6) 0.1145(10) 0.2590(6) 0.045(8) Uani 1 0
CL45 CL 0.1539(5) 0.9323(8) 0.3234(5) 0.103(5) Uiso 0.5 0
C40 C 0.1500(12) 0.164(2) 0.2994(12) 0.041(10) Uiso 0.5 0
C41 C 0.1726(15) 0.098(2) 0.3013(14) 0.069(13) Uiso 0.5 0
C42 C 0.1455(13) 0.037(2) 0.2790(13) 0.053(11) Uiso 0.5 0
CL45' CL 0.1702(4) 0.9462(6) 0.2825(3) 0.060(3) Uiso 0.5 0
O46 O 0.9945(4) 0.3349(6) 0.3170(3) 0.039(5) Uani 1 0
C47 C 0.0148(5) 0.3671(8) 0.3532(5) 0.023(6) Uani 1 0
O48 O 0.0564(3) 0.3921(6) 0.3589(3) 0.030(4) Uani 1 0
C49 C 0.9892(5) 0.3754(8) 0.3900(5) 0.024(6) Uani 1 0
C50 C 0.0134(5) 0.3854(9) 0.4354(5) 0.035(6) Uani 1 0
C51 C 0.9896(6) 0.3929(10) 0.4691(5) 0.041(7) Uani 1 0
C52 C 0.9424(7) 0.3870(10) 0.4574(6) 0.047(8) Uani 1 0
C53 C 0.9171(6) 0.3770(11) 0.4120(6) 0.051(8) Uani 1 0
C54 C 0.9423(6) 0.3703(10) 0.3800(6) 0.042(7) Uani 1 0
CL55 CL 0.9111(2) 0.3938(3) 0.5007(2) 0.066(2) Uani 1 0
O56 O 0.1532(4) 0.4012(6) 0.3584(3) 0.036(4) Uani 1 0
C57 C 0.1757(6) 0.4478(9) 0.3868(5) 0.041(7) Uani 1 0
O58 O 0.1658(4) 0.5172(6) 0.3865(4) 0.046(5) Uani 1 0
C59 C 0.2136(5) 0.4197(9) 0.4213(5) 0.035(6) Uani 1 0
C60 C 0.2412(6) 0.4713(9) 0.4526(5) 0.039(7) Uani 1 0
C61 C 0.2762(6) 0.4440(10) 0.4866(5) 0.042(7) Uani 1 0
C62 C 0.2842(6) 0.3689(10) 0.4886(5) 0.047(8) Uani 1 0
C63 C 0.2601(7) 0.3182(11) 0.4584(7) 0.060(9) Uani 1 0
C64 C 0.2236(6) 0.3452(10) 0.4252(6) 0.043(7) Uani 1 0
CL65 CL 0.3289(2) 0.3341(3) 0.5317(2) 0.081(2) Uani 1 0
O66 O 0.1360(4) 0.6391(6) 0.4160(3) 0.039(5) Uani 1 0
C67 C 0.1355(5) 0.7078(9) 0.4264(5) 0.032(6) Uani 1 0
O68 O 0.1122(4) 0.7583(6) 0.4009(4) 0.041(4) Uani 1 0
C69 C 0.1638(6) 0.7353(9) 0.4684(5) 0.039(7) Uani 1 0
C70 C 0.1625(6) 0.8093(10) 0.4822(6) 0.052(8) Uani 1 0
C71 C 0.1890(6) 0.8352(10) 0.5227(6) 0.052(8) Uani 1 0
C72 C 0.2167(7) 0.7827(11) 0.5508(5) 0.055(8) Uani 1 0
C73 C 0.2197(6) 0.7083(10) 0.5389(6) 0.042(7) Uani 1 0
C74 C 0.1922(5) 0.6854(9) 0.4973(5) 0.036(6) Uani 1 0
CL75 CL 0.2514(2) 0.8134(3) 0.6018(2) 0.068(2) Uani 1 0
O76 O 0.1138(4) 0.7630(6) 0.3049(4) 0.042(4) Uani 1 0
C77 C 0.1062(7) 0.7890(10) 0.2639(7) 0.054(9) Uani 1 0
O78 O 0.9297(4) 0.8243(7) 0.2559(4) 0.046(5) Uani 1 0
C79 C 0.1423(8) 0.7751(11) 0.2372(8) 0.074(11) Uani 1 0
C80 C 0.1285(11) 0.7742(15) 0.1875(9) 0.111(16) Uani 1 0
C81 C 0.1631(15) 0.7547(16) 0.1644(10) 0.14(2) Uani 1 0
C82 C 0.2073(14) 0.750(2) 0.1860(16) 0.16(3) Uani 1 0
C83 C 0.2239(10) 0.7507(15) 0.2344(11) 0.105(15) Uani 1 0
C84 C 0.1889(9) 0.7638(12) 0.2606(9) 0.083(12) Uani 1 0
CL85 CL 0.2482(5) 0.7297(7) 0.1539(6) 0.271(11) Uani 1 0
O86 O 0.0578(4) 0.8590(6) 0.3547(4) 0.043(5) Uani 1 0
C87 C 0.0355(6) 0.9096(10) 0.3324(5) 0.041(7) Uani 1 0
O88 O 0.9911(4) 0.9024(6) 0.2063(4) 0.050(5) Uani 1 0
C89 C 0.0409(7) 0.9884(10) 0.3502(6) 0.057(8) Uani 1 0
C90 C 0.0159(6) 1.0487(10) 0.3316(6) 0.050(8) Uani 1 0
C91 C 0.0226(6) 1.1207(9) 0.3483(6) 0.044(7) Uani 1 0
C92 C 0.0454(11) 1.1277(19) 0.3932(11) 0.034(9) Uiso 0.5 0
C93 C 0.0672(11) 1.0659(18) 0.4165(11) 0.036(9) Uiso 0.5 0
C94 C 0.0604(10) 0.9974(17) 0.3975(10) 0.026(8) Uiso 0.5 0
CL95 CL 0.0519(4) 1.2169(6) 0.4155(4) 0.061(3) Uiso 0.5 0
C92 C 0.0645(15) 1.136(2) 0.3759(14) 0.057(13) Uiso 0.5 0
C93 C 0.0990(16) 1.081(3) 0.3859(15) 0.075(14) Uiso 0.5 0
C94 C 0.0875(16) 1.006(3) 0.3745(16) 0.079(15) Uiso 0.5 0
CL95' CL 0.0795(4) 1.2271(6) 0.3970(4) 0.067(4) Uiso 0.5 0
CL96 CL 0.2084(4) 0.9610(6) 0.1528(3) 0.084(5) Uani 0.57576 0
C97 C 0.2496(9) 0.958(2) 0.1979(9) 0.048(13) Uani 0.57576 0
CL98 CL 0.2573(3) 1.0606(5) 0.2218(3) 0.067(4) Uani 0.57576 0
CL99 CL 0.0696(4) 0.9255(6) 0.1261(4) 0.097(6) Uani 0.60053 0
C100 C 0.0727(15) 0.962(2) 0.0774(14) 0.092(14) Uiso 0.60053 0
CL101 CL 0.1178(4) 0.9361(7) 0.0536(4) 0.100(5) Uani 0.60053 0
CL102 CL 0.4461(7) 0.4082(11) 1.0250(6) 0.099(6) Uiso 0.377021 0
C103 C 0.4535(12) 0.317(2) 1.0018(11) 0.113(11) Uiso 0.862246 0
CL104 CL 0.4928(5) 0.3247(9) 0.9684(5) 0.086(5) Uiso 0.419598 0
CL105 CL 0.5194(17) 0.388(3) 0.4842(15) 0.105(15) Uiso 0.163622 0
CL106 CL 0.0752(13) 0.188(2) 0.0453(13) 0.088(13) Uiso 0.168519 0
CL107 CL 0.0928(6) 0.1542(10) 0.1309(6) 0.083(5) Uiso 0.381125 0
C108 C 0.146(2) 0.156(3) 0.1618(19) 0.12(2) Uiso 0.560435 0
CL109 CL 0.1678(6) 0.2338(10) 0.1798(6) 0.090(5) Uiso 0.399173 0
CL110 CL 0.3923(12) 0.332(2) 0.8911(12) 0.098(11) Uiso 0.217269 0
CL111 CL 0.1388(9) 0.2357(15) 0.1918(9) 0.093(8) Uiso 0.272707 0
H1 H 0.1869 0.3767 0.2054 0.064 Uiso 1 0
H2 H 0.2336 0.3812 0.1485 0.0741 Uiso 1 0
H3 H 0.1862 0.5971 0.1178 0.0779 Uiso 1 0
H4 H 0.1399 0.5884 0.1723 0.0698 Uiso 1 0
H5 H -0.051 0.775 0.4359 0.0635 Uiso 1 0
H6 H 0.8993 0.7525 0.4854 0.0627 Uiso 1 0
H7 H 0.8917 0.5299 0.4488 0.0655 Uiso 1 0
H8 H 0.9384 0.554 0.3949 0.0563 Uiso 1 0
H9 H 0.1468 0.1937 0.3496 0.0494 Uiso 0.5 0
H10 H 0.1649 0.0709 0.3723 0.0978 Uiso 0.5 0
H11 H 0.0964 0.0031 0.2391 0.0898 Uiso 1 0
H12 H 0.054 0.1249 0.2373 0.0548 Uiso 1 0
H9 H 0.1691 0.2127 0.3078 0.0522 Uiso 0.5 0
H10 H 0.2058 0.0933 0.3157 0.077 Uiso 0.5 0
H13 H 0.0469 0.3835 0.442 0.0507 Uiso 1 0
H14 H 0.005 0.4021 0.5004 0.0543 Uiso 1 0
H15 H -0.1162 0.3749 0.4061 0.0558 Uiso 1 0
H16 H -0.0745 0.3605 0.349 0.0561 Uiso 1 0
H17 H 0.2346 0.5249 0.4492 0.0547 Uiso 1 0
H18 H 0.295 0.4778 0.5087 0.0597 Uiso 1 0
H19 H 0.2674 0.2634 0.4598 0.0732 Uiso 1 0
H20 H 0.2048 0.3106 0.4038 0.0563 Uiso 1 0
H21 H 0.143 0.8448 0.4619 0.0669 Uiso 1 0
H22 H 0.189 0.8891 0.5314 0.0681 Uiso 1 0
H23 H 0.2379 0.6725 0.5589 0.0516 Uiso 1 0
H24 H 0.1944 0.6333 0.4871 0.0515 Uiso 1 0
H25 H 0.0947 0.7857 0.1743 0.1074 Uiso 1 0
H26 H 0.147 0.7489 0.1291 0.1359 Uiso 1 0
H27 H 0.2566 0.7433 0.2449 0.1192 Uiso 1 0
H28 H 0.199 0.7651 0.2933 0.0921 Uiso 1 0
H29 H 0.9906 0.0393 0.3058 0.0613 Uiso 1 0
H30 H 0.0124 1.165 0.3297 0.0551 Uiso 1 0
H31 H 0.0835 1.0719 0.4474 0.0412 Uiso 0.5 0
H32 H 0.0703 0.9539 0.4157 0.0408 Uiso 0.5 0
H31 H 0.1296 1.0965 0.4011 0.0867 Uiso 0.5 0
H32 H 0.112 0.9685 0.3826 0.0934 Uiso 0.5 0
H33 H 0.2423 0.9241 0.2196 0.0566 Uiso 0.57576 0
H34 H 0.278 0.9411 0.1901 0.0566 Uiso 0.57576 0
H35 H 0.0425 0.9334 0.0613 0.1453 Uiso 0.60053 0
H36 H 0.0661 1.0072 0.082 0.1453 Uiso 0.60053 0

loop_
_atom_site_aniso_label
_atom_site_aniso_U_11
_atom_site_aniso_U_22
_atom_site_aniso_U_33
_atom_site_aniso_U_12
_atom_site_aniso_U_13
_atom_site_aniso_U_23
MN1 0.040(2) 0.028(2) 0.0194(10) 0.0003(10) -0.0009(10) 0.0008(10)
MN2 0.039(2) 0.026(2) 0.0212(10) -0.0008(10) -0.0022(10) -0.0032(10)
MN3 0.035(2) 0.023(2) 0.019(2) 0 -0.000(2) 0
MN4 0.036(2) 0.027(2) 0.0269(10) 0.0013(10) -0.0022(10) -0.0045(10)
MN5 0.041(2) 0.025(2) 0.0243(10) -0.0042(10) -0.0074(10) 0.0000(10)
MN6 0.046(2) 0.023(2) 0.0256(10) -0.0008(10) -0.0087(10) -0.0026(10)
MN7 0.055(3) 0.025(2) 0.028(2) 0 -0.013(2) 0
O8 0.032(7) 0.042(7) 0.025(6) -0.003(6) -0.007(5) 0.000(6)
O9 0.047(8) 0.021(6) 0.018(6) -0.005(6) 0.002(5) 0.001(5)
O10 0.030(7) 0.033(7) 0.025(6) 0.011(6) 0.002(5) 0.007(5)
O11 0.034(7) 0.028(7) 0.022(6) 0.004(5) -0.004(5) -0.003(5)
O12 0.061(9) 0.018(6) 0.025(6) -0.004(6) -0.004(6) -0.004(5)
O13 0.048(8) 0.024(7) 0.030(7) -0.001(6) -0.006(6) -0.005(5)
O14 0.090(11) 0.046(8) 0.021(7) -0.032(8) 0.009(7) -0.001(6)
O15 0.037(7) 0.034(7) 0.036(7) -0.002(6) -0.003(6) 0.006(6)
O16 0.042(8) 0.034(7) 0.030(7) 0.003(6) 0.006(6) 0.007(6)
C17 0.021(10) 0.061(14) 0.026(10) -0.005(10) 0.006(8) -0.010(10)
O18 0.046(8) 0.051(9) 0.026(7) 0.003(7) 0.005(6) 0.002(7)
C19 0.036(12) 0.088(17) 0.026(10) 0.019(12) -0.004(9) 0.003(11)
C20 0.044(13) 0.069(15) 0.048(12) 0.011(12) 0.013(10) -0.014(11)
C21 0.056(14) 0.087(18) 0.048(13) 0.014(13) 0.018(11) -0.016(13)
C22 0.044(14) 0.090(19) 0.070(16) -0.017(14) 0.023(12) -0.004(15)
C23 0.081(18) 0.11(2) 0.033(12) 0.016(17) 0.016(12) 0.016(13)
C24 0.034(12) 0.074(16) 0.062(14) -0.003(11) 0.000(11) 0.020(13)
CL25 0.094(5) 0.134(7) 0.084(5) -0.029(5) 0.043(4) -0.017(5)
O26 0.051(8) 0.024(7) 0.031(7) -0.002(6) -0.005(6) 0.005(6)
C27 0.067(14) 0.036(11) 0.012(9) 0.010(11) -0.009(9) -0.003(9)
O28 0.045(8) 0.041(8) 0.024(7) -0.010(7) 0.010(6) -0.005(6)
C29 0.033(11) 0.051(13) 0.016(9) 0.005(9) 0.003(8) -0.004(9)
C30 0.083(17) 0.036(12) 0.046(12) -0.001(11) 0.014(12) -0.001(10)
C31 0.064(15) 0.052(14) 0.037(12) 0.008(11) 0.011(11) 0.010(10)
C32 0.066(15) 0.088(18) 0.019(10) 0.018(13) 0.013(10) 0.007(11)
C33 0.065(14) 0.041(12) 0.048(12) -0.002(11) 0.006(11) 0.014(11)
C34 0.058(13) 0.026(11) 0.041(11) -0.008(9) 0.012(10) -0.001(9)
CL35 0.067(4) 0.105(5) 0.044(3) -0.009(4) 0.016(3) 0.004(3)
O36 0.029(7) 0.030(7) 0.034(7) 0.005(6) -0.000(6) -0.006(6)
C37 0.045(12) 0.035(11) 0.018(9) 0.014(10) 0.006(9) -0.007(8)
O38 0.040(8) 0.029(7) 0.058(9) 0.008(6) -0.012(7) -0.016(7)
C39 0.045(13) 0.020(11) 0.088(16) 0.011(9) -0.012(12) -0.025(11)
C43 0.035(13) 0.075(18) 0.11(2) 0.002(12) -0.010(13) -0.047(15)
C44 0.027(11) 0.040(12) 0.069(14) 0.012(10) 0.013(10) -0.015(11)
O46 0.050(8) 0.038(8) 0.027(7) -0.007(6) 0.003(6) -0.007(6)
C47 0.021(10) 0.025(10) 0.023(9) -0.002(8) 0.005(8) 0.001(8)
O48 0.038(8) 0.026(7) 0.027(6) 0.004(6) 0.004(6) 0.002(5)
C49 0.021(10) 0.013(9) 0.042(10) -0.001(7) 0.017(8) -0.008(7)
C50 0.031(10) 0.037(11) 0.033(11) 0.004(9) 0.001(9) -0.006(9)
C51 0.046(13) 0.042(12) 0.034(11) -0.006(10) 0.005(9) -0.005(9)
C52 0.064(15) 0.035(12) 0.043(12) -0.016(10) 0.019(11) -0.008(9)
C53 0.035(12) 0.056(14) 0.062(14) -0.003(10) 0.011(11) -0.012(11)
C54 0.049(13) 0.042(12) 0.041(11) -0.002(10) 0.019(10) 0.003(9)
CL55 0.077(4) 0.079(4) 0.049(3) -0.017(3) 0.033(3) -0.013(3)
O56 0.043(8) 0.026(7) 0.034(7) -0.003(6) -0.001(6) -0.011(6)
C57 0.051(13) 0.034(12) 0.033(11) -0.000(10) 0.000(10) 0.003(10)
O58 0.042(8) 0.040(9) 0.046(8) 0.003(7) -0.012(6) -0.004(7)
C59 0.035(11) 0.035(11) 0.030(10) 0.003(9) -0.002(8) 0.002(9)
C60 0.042(12) 0.028(11) 0.042(11) -0.003(9) -0.003(9) 0.000(9)
C61 0.054(13) 0.037(12) 0.030(10) -0.003(10) -0.002(9) -0.001(9)
C62 0.049(13) 0.048(14) 0.032(11) 0.018(10) -0.018(10) -0.003(10)
C63 0.061(15) 0.037(13) 0.073(15) 0.007(11) -0.007(12) 0.006(12)
C64 0.038(12) 0.038(12) 0.044(12) 0.006(9) -0.014(9) -0.004(9)
CL65 0.076(4) 0.070(4) 0.080(4) 0.026(3) -0.027(3) 0.010(3)
O66 0.047(8) 0.029(8) 0.029(7) -0.004(6) -0.019(6) -0.002(6)
C67 0.028(10) 0.037(12) 0.030(10) -0.001(9) 0.000(8) 0.023(9)
O68 0.038(7) 0.030(7) 0.049(8) 0.001(6) -0.007(6) -0.007(6)
C69 0.043(11) 0.031(11) 0.038(11) -0.005(9) -0.002(9) 0.008(9)
C70 0.045(13) 0.039(13) 0.061(14) -0.003(10) -0.014(11) -0.003(11)
C71 0.055(14) 0.037(12) 0.056(13) 0.002(10) -0.006(11) -0.025(11)
C72 0.072(15) 0.064(16) 0.019(10) -0.011(12) -0.008(10) -0.011(10)
C73 0.032(11) 0.045(13) 0.043(12) -0.014(9) -0.009(9) 0.003(10)
C74 0.038(11) 0.043(11) 0.015(9) -0.008(9) -0.017(8) 0.008(8)
CL75 0.074(4) 0.085(4) 0.034(3) -0.014(3) -0.014(3) -0.014(3)
O76 0.051(8) 0.032(7) 0.035(7) -0.006(6) -0.010(6) 0.006(6)
C77 0.049(15) 0.042(13) 0.065(16) -0.022(11) 0.001(13) -0.004(12)
O78 0.030(8) 0.056(9) 0.045(8) 0.009(7) -0.009(6) -0.012(7)
C79 0.063(17) 0.044(14) 0.11(2) 0.003(12) 0.013(16) 0.028(14)
C80 0.16(3) 0.08(2) 0.10(2) -0.01(2) 0.05(2) 0.049(19)
C81 0.28(5) 0.08(2) 0.12(3) -0.01(3) 0.14(4) -0.01(2)
C82 0.15(4) 0.13(4) 0.24(5) 0.05(3) 0.13(4) 0.07(3)
C83 0.10(2) 0.08(2) 0.15(3) 0.002(17) 0.05(2) 0.02(2)
C84 0.09(2) 0.038(14) 0.12(2) 0.007(14) 0.041(19) 0.016(14)
CL85 0.318(18) 0.183(12) 0.42(2) 0.042(12) 0.313(19) 0.071(14)
O86 0.069(9) 0.020(7) 0.035(7) 0.003(7) -0.002(7) -0.004(6)
C87 0.048(12) 0.038(12) 0.031(11) 0.004(10) -0.005(9) -0.001(10)
O88 0.075(10) 0.026(7) 0.036(8) -0.014(7) -0.021(7) 0.003(6)
C89 0.094(17) 0.029(12) 0.036(11) 0.019(12) -0.016(11) -0.013(10)
C90 0.053(13) 0.035(12) 0.050(13) -0.012(10) -0.016(10) -0.010(10)
C91 0.056(13) 0.023(11) 0.046(12) 0.008(9) -0.005(10) -0.011(9)
CL96 0.095(9) 0.089(9) 0.059(7) 0.010(7) -0.005(6) -0.020(6)
C97 0.008(16) 0.09(3) 0.038(19) 0.003(17) -0.011(14) 0.031(19)
CL98 0.055(6) 0.062(7) 0.074(7) -0.001(5) -0.007(5) 0.019(5)
CL99 0.115(10) 0.058(7) 0.140(11) 0.034(7) 0.079(9) 0.019(7)
CL101 0.089(8) 0.129(11) 0.085(8) 0.016(8) 0.028(7) -0.038(8)

loop_
_atom_type_symbol
_atom_type_description
_atom_type_scat_dispersion_real
_atom_type_scat_dispersion_imag
_atom_type_scat_source
MN Mn 0.295 0.729 'International Tables Vol. IV (1974) Table 2.2B'
CL Cl 0.132 0.159 'International Tables Vol. IV (1974) Table 2.2B'
O O 0.008 0.006 'International Tables Vol. IV (1974) Table 2.2B'
C C 0.002 0.002 'International Tables Vol. IV (1974) Table 2.2B'
H H 0 0 'International Tables Vol. IV (1974) Table 2.2B'

loop_
_geom_angle_atom_site_label_1
_geom_angle_atom_site_label_2
_geom_angle_atom_site_label_3
_geom_angle
_geom_angle_site_symmetry_1
_geom_angle_site_symmetry_3
_geom_angle_publ_flag
MN1 MN1 MN2 57.97(9) 3_555 3_555 no
MN1 MN1 MN2 63.42(10) 3_555 . no
MN1 MN1 MN4 120.28(14) 3_555 . no
MN1 MN1 O8 85.8(3) 3_555 . no
MN1 MN1 O9 41.5(5) 3_555 1_455 no
MN1 MN1 O9 42.7(4) 3_555 3_655 no
MN1 MN1 O10 89.0(3) 3_555 . no
MN1 MN1 O11 130.3(5) 3_555 . no
MN1 MN1 O16 136.7(5) 3_555 . no
MN2 MN1 MN2 58.23(14) . 3_555 no
MN2 MN1 MN2 58.23(14) 3_555 . no
MN2 MN1 MN4 178.25(12) 3_555 . no
MN2 MN1 MN4 121.43(18) . . no
MN2 MN1 O8 39.6(4) 3_555 . no
MN2 MN1 O8 42.2(5) . . no
MN2 MN1 O9 39.48(6) 3_555 1_455 no
MN2 MN1 O9 82.0(3) 3_555 3_655 no
MN2 MN1 O9 85.6(3) . 1_455 no
MN2 MN1 O9 42.84(8) . 3_655 no
MN2 MN1 O10 136.5(4) 3_555 . no
MN2 MN1 O10 134.5(5) . . no
MN2 MN1 O11 137.91(11) 3_555 . no
MN2 MN1 O11 87.4(3) . . no
MN2 MN1 O16 94.1(3) 3_555 . no
MN2 MN1 O16 132.59(8) . . no
MN4 MN1 O8 141.6(4) . . no
MN4 MN1 O9 139.32(7) . 1_455 no
MN4 MN1 O9 96.7(3) . 3_655 no
MN4 MN1 O10 42.2(4) . . no
MN4 MN1 O11 42.98(9) . . no
MN4 MN1 O16 87.3(3) . . no
O8 MN1 O9 79.1(4) . 1_455 no
O8 MN1 O9 84.0(5) . 3_655 no
O8 MN1 O10 174.8(5) . . no
O8 MN1 O11 98.9(4) . . no
O8 MN1 O16 91.3(5) . . no
O9 MN1 O9 83.2(7) 3_655 1_455 no
O9 MN1 O9 83.2(7) 1_455 3_655 no
O9 MN1 O10 97.1(4) 1_455 . no
O9 MN1 O10 92.1(5) 3_655 . no
O9 MN1 O11 171.4(7) 1_455 . no
O9 MN1 O11 88.3(6) 3_655 . no
O9 MN1 O16 95.5(6) 1_455 . no
O9 MN1 O16 175.25(13) 3_655 . no
O10 MN1 O11 84.4(4) . . no
O10 MN1 O16 92.6(4) . . no
O11 MN1 O16 92.9(6) . . no
MN1 MN2 MN1 58.61(10) . 3_555 no
MN1 MN2 MN1 58.61(10) 3_555 . no
MN1 MN2 MN2 58.13(10) 3_555 3_555 no
MN1 MN2 MN2 63.63(12) . 3_555 no
MN1 MN2 MN6 178.13(19) 3_555 . no
MN1 MN2 MN6 120.84(12) . . no
MN1 MN2 O8 39.83(6) 3_555 3_555 no
MN1 MN2 O8 82.6(3) 3_555 . no
MN1 MN2 O8 86.5(3) . 3_555 no
MN1 MN2 O8 43.25(10) . . no
MN1 MN2 O9 39.7(4) 3_555 3_655 no
MN1 MN2 O9 41.9(4) . 3_655 no
MN1 MN2 O12 138.07(8) 3_555 . no
MN1 MN2 O12 87.6(3) . . no
MN1 MN2 O13 136.0(4) 3_555 . no
MN1 MN2 O13 134.6(5) . . no
MN1 MN2 O26 94.4(3) 3_555 1_455 no
MN1 MN2 O26 132.94(9) . 1_455 no
MN2 MN2 MN6 119.99(14) 3_555 . no
MN2 MN2 O8 42.1(5) 3_555 3_555 no
MN2 MN2 O8 42.9(4) 3_555 . no
MN2 MN2 O9 85.7(5) 3_555 3_655 no
MN2 MN2 O12 131.0(5) 3_555 . no
MN2 MN2 O13 88.7(5) 3_555 . no
MN2 MN2 O26 136.9(4) 3_555 1_455 no
MN6 MN2 O8 139.07(9) . 3_555 no
MN6 MN2 O8 95.9(3) . . no
MN6 MN2 O9 141.3(4) . 3_655 no
MN6 MN2 O12 42.74(7) . . no
MN6 MN2 O13 42.9(4) . . no
MN6 MN2 O26 87.2(3) . 1_455 no
O8 MN2 O8 84.1(5) . 3_555 no
O8 MN2 O8 84.1(5) 3_555 . no
O8 MN2 O9 79.6(4) 3_555 3_655 no
O8 MN2 O9 84.1(5) . 3_655 no
O8 MN2 O12 172.8(7) 3_555 . no
O8 MN2 O12 88.8(6) . . no
O8 MN2 O13 96.2(4) 3_555 . no
O8 MN2 O13 91.8(5) . . no
O8 MN2 O26 95.1(6) 3_555 1_455 no
O8 MN2 O26 176.11(6) . 1_455 no
O9 MN2 O12 98.7(3) 3_655 . no
O9 MN2 O13 174.4(7) 3_655 . no
O9 MN2 O26 92.0(5) 3_655 1_455 no
O12 MN2 O13 85.0(4) . . no
O12 MN2 O26 91.9(6) . 1_455 no
O13 MN2 O26 92.1(5) . 1_455 no
O10 MN3 O10 92.6(4) . 3_555 no
O10 MN3 O10 92.6(4) 3_555 . no
O10 MN3 O36 92.5(3) . . no
O10 MN3 O36 92.5(3) 3_555 3_555 no
O10 MN3 O36 174.6(4) . 3_555 no
O10 MN3 O36 174.6(4) 3_555 . no
O10 MN3 O36 92.5(3) . . no
O10 MN3 O36 92.5(3) 3_555 3_555 no
O10 MN3 O46 90.3(6) . 3_655 no
O10 MN3 O46 90.3(6) 3_555 1_455 no
O10 MN3 O46 93.8(6) . 1_455 no
O10 MN3 O46 93.8(6) 3_555 3_655 no
O10 MN3 O46 90.3(6) . 3_655 no
O10 MN3 O46 90.3(6) 3_555 1_455 no
O36 MN3 O36 82.4(4) . 3_555 no
O36 MN3 O36 82.4(4) 3_555 . no
O36 MN3 O46 84.4(6) . 3_655 no
O36 MN3 O46 84.4(6) 3_555 1_455 no
O36 MN3 O46 91.1(6) . 1_455 no
O36 MN3 O46 91.1(6) 3_555 3_655 no
O36 MN3 O46 84.4(5) . 3_655 no
O36 MN3 O46 84.4(5) 3_555 1_455 no
O46 MN3 O46 173.98(5) 1_455 3_655 no
O46 MN3 O46 173.98(5) 3_655 1_455 no
MN1 MN4 O10 41.57(7) . . no
MN1 MN4 O11 42.3(4) . . no
MN1 MN4 O18 77.7(3) . . no
MN1 MN4 O38 136.8(5) . . no
MN1 MN4 O48 98.6(2) . . no
MN1 MN4 O56 137.36(7) . . no
O10 MN4 O11 83.1(4) . . no
O10 MN4 O18 85.4(6) . . no
O10 MN4 O38 96.9(4) . . no
O10 MN4 O48 91.9(6) . . no
O10 MN4 O56 178.8(3) . . no
O11 MN4 O18 85.6(5) . . no
O11 MN4 O38 175.5(7) . . no
O11 MN4 O48 91.5(5) . . no
O11 MN4 O56 96.0(4) . . no
O18 MN4 O38 89.9(5) . . no
O18 MN4 O48 176.2(3) . . no
O18 MN4 O56 93.8(6) . . no
O38 MN4 O48 93.0(5) . . no
O38 MN4 O56 84.0(4) . . no
O48 MN4 O56 88.8(6) . . no
O11 MN5 O12 92.0(5) . . no
O11 MN5 O14 93.2(5) . . no
O11 MN5 O15 92.1(6) . . no
O11 MN5 O58 92.7(5) . . no
O11 MN5 O66 174.3(3) . . no
O12 MN5 O14 89.9(5) . . no
O12 MN5 O15 94.5(5) . . no
O12 MN5 O58 175.2(6) . . no
O12 MN5 O66 93.2(5) . . no
O14 MN5 O15 173.0(5) . . no
O14 MN5 O58 89.6(5) . . no
O14 MN5 O66 84.8(6) . . no
O15 MN5 O58 85.5(5) . . no
O15 MN5 O66 89.6(5) . . no
O58 MN5 O66 82.0(5) . . no
MN2 MN6 O12 41.8(4) . . no
MN2 MN6 O13 41.50(8) . . no
MN2 MN6 O28 78.0(3) . . no
MN2 MN6 O68 136.94(10) . . no
MN2 MN6 O76 98.5(3) . . no
MN2 MN6 O86 136.9(4) . . no
O12 MN6 O13 82.8(4) . . no
O12 MN6 O28 85.0(5) . . no
O12 MN6 O68 96.1(4) . . no
O12 MN6 O76 90.6(5) . . no
O12 MN6 O86 176.0(7) . . no
O13 MN6 O28 84.9(6) . . no
O13 MN6 O68 177.0(6) . . no
O13 MN6 O76 94.2(6) . . no
O13 MN6 O86 96.6(4) . . no
O28 MN6 O68 92.2(6) . . no
O28 MN6 O76 175.60(13) . . no
O28 MN6 O86 91.0(5) . . no
O68 MN6 O76 88.6(6) . . no
O68 MN6 O86 84.4(4) . . no
O76 MN6 O86 93.4(5) . . no
O13 MN7 O13 92.5(7) . 3_555 no
O13 MN7 O13 92.5(7) 3_555 . no
O13 MN7 O78 94.0(5) . 3_655 no
O13 MN7 O78 94.0(5) 3_555 1_455 no
O13 MN7 O78 90.2(6) . 1_455 no
O13 MN7 O78 90.2(6) 3_555 3_655 no
O13 MN7 O78 90.2(6) . 1_455 no
O13 MN7 O78 90.2(6) 3_555 3_655 no
O13 MN7 O78 94.0(5) . 3_655 no
O13 MN7 O78 94.0(5) 3_555 1_455 no
O13 MN7 O88 92.9(6) . 3_655 no
O13 MN7 O88 92.9(6) 3_555 1_455 no
O13 MN7 O88 174.3(5) . 1_455 no
O13 MN7 O88 174.3(5) 3_555 3_655 no
O13 MN7 O88 92.9(6) . 3_655 no
O13 MN7 O88 92.9(6) 3_555 1_455 no
O78 MN7 O78 174.06(3) 1_455 3_655 no
O78 MN7 O78 174.06(3) 3_655 1_455 no
O78 MN7 O88 91.1(5) 1_455 1_455 no
O78 MN7 O88 91.1(5) 3_655 3_655 no
O78 MN7 O88 84.4(5) 1_455 3_655 no
O78 MN7 O88 84.4(5) 3_655 1_455 no
O78 MN7 O88 91.1(5) 1_455 1_455 no
O78 MN7 O88 91.1(5) 3_655 3_655 no
O88 MN7 O88 81.7(8) 1_455 3_655 no
O88 MN7 O88 81.7(8) 3_655 1_455 no
CL45' CL45 C42 78(3) . 1_565 no
CL45 CL45' C42 58.8(18) . 1_565 no
CL95' CL95 C92 89.1(18) . . no
CL95 CL95' C92 57.9(14) . . no
CL105 CL102 C103 56.3(19) 3_656 . no
CL105 CL104 CL106 83(2) 3_656 8_556 no
CL105 CL104 C103 48.9(16) 3_656 . no
CL106 CL104 C103 47(3) 8_556 . no
CL102 CL105 CL104 132(4) 3_656 3_656 no
CL102 CL105 C103 83(3) 3_656 3_656 no
CL104 CL105 C103 58(3) 3_656 3_656 no
CL104 CL106 CL110 116(3) 8_556 8_556 no
CL104 CL106 C103 56(2) 8_556 8_556 no
CL110 CL106 C103 165.3(14) 8_556 8_556 no
CL110 CL107 C108 82(4) 8_556 . no
CL111 CL109 C108 80(3) . . no
CL106 CL110 CL107 123(3) 8_556 8_556 no
CL106 CL110 C108 169(4) 8_556 8_556 no
CL107 CL110 C108 68(4) 8_556 8_556 no
CL109 CL111 C108 65(3) . . no
MN1 O8 MN2 100.6(4) . 3_555 no
MN1 O8 MN2 94.5(6) . . no
MN2 O8 MN2 95.0(5) . 3_555 no
MN2 O8 MN2 95.0(5) 3_555 . no
MN1 O9 MN1 95.8(7) 3_655 1_655 no
MN1 O9 MN1 95.8(7) 1_655 3_655 no
MN1 O9 MN2 95.2(5) 3_655 3_655 no
MN1 O9 MN2 100.8(4) 1_655 3_655 no
MN1 O10 MN3 134.2(5) . . no
MN1 O10 MN3 134.2(5) . 3_555 no
MN1 O10 MN4 96.2(4) . . no
MN3 O10 MN4 122.5(5) . . no
MN3 O10 MN4 122.5(5) 3_555 . no
MN1 O11 MN4 94.7(5) . . no
MN1 O11 MN5 134.3(3) . . no
MN4 O11 MN5 128.4(7) . . no
MN2 O12 MN5 134.6(4) . . no
MN2 O12 MN6 95.4(4) . . no
MN5 O12 MN6 127.7(6) . . no
MN2 O13 MN6 95.6(4) . . no
MN2 O13 MN7 134.7(8) . . no
MN2 O13 MN7 134.7(8) . 3_555 no
MN6 O13 MN7 121.8(4) . . no
MN6 O13 MN7 121.8(4) . 3_555 no
MN1 O16 C17 125.4(15) . . no
MN4 O18 C17 124.0(12) . . no
MN2 O26 C27 127.7(11) 1_655 . no
MN6 O28 C27 124.2(16) . 1_455 no
MN3 O36 C37 134.7(7) . . no
MN3 O36 C37 134.7(7) 3_555 . no
MN4 O38 C37 133.5(9) . . no
MN3 O46 C47 134.4(12) 1_655 1_655 no
MN3 O46 C47 134.4(12) 3_655 1_655 no
MN4 O48 C47 129.8(15) . . no
MN4 O56 C57 135.0(6) . . no
MN5 O58 C57 136.4(11) . . no
MN5 O66 C67 135.2(13) . . no
MN6 O68 C67 132.8(7) . . no
MN6 O76 C77 125.5(12) . . no
MN7 O78 C77 132.4(16) 1_655 3_655 no
MN7 O78 C77 132.4(16) 3_655 3_655 no
MN6 O86 C87 134.0(13) . . no
MN7 O88 C87 131.4(6) 1_655 3_655 no
MN7 O88 C87 131.4(6) 3_655 3_655 no
O16 C17 O18 126(2) . . no
O16 C17 C19 116.9(19) . . no
O18 C17 C19 117.4(13) . . no
C17 C19 C20 120.7(18) . . no
C17 C19 C24 118.7(15) . . no
C20 C19 C24 121(3) . . no
C19 C20 C21 121.7(19) . . no
C20 C21 C22 115.1(17) . . no
CL25 C22 C21 116.5(17) . . no
CL25 C22 C23 119(2) . . no
C21 C22 C23 124(3) . . no
C22 C23 C24 118(2) . . no
C19 C24 C23 119.8(15) . . no
O26 C27 O28 123(2) . 1_655 no
O26 C27 C29 114.7(12) . . no
O28 C27 C29 123(2) 1_655 . no
C27 C29 C30 118.8(11) . . no
C27 C29 C34 121.3(17) . . no
C30 C29 C34 120(2) . . no
C29 C30 C31 121.7(11) . . no
C30 C31 C32 117.3(19) . . no
CL35 C32 C31 118.4(19) . . no
CL35 C32 C33 119.2(11) . . no
C31 C32 C33 122(3) . . no
C32 C33 C34 119.8(12) . . no
C29 C34 C33 119.0(17) . . no
O36 C37 O38 124.0(7) . . no
O36 C37 C39 118.6(12) . . no
O38 C37 C39 117.3(15) . . no
C37 C39 C40 116.3(19) . . no
C37 C39 C44 120.9(17) . . no
C40 C39 C44 117.6(10) . . no
C39 C40 C41 125(3) . . no
C39 C40 C41 125(3) . . no
C40 C41 C42 116(5) . . no
C40 C41 C42 116(5) . . no
CL45 C42 CL45' 43.3(12) 1_545 1_545 no
CL45 C42 C41 119(4) 1_545 . no
CL45 C42 C43 117(3) 1_545 . no
CL45' C42 C41 133(4) 1_545 . no
CL45' C42 C43 90(3) 1_545 . no
C41 C42 C43 124(2) . . no
C42 C43 C44 113(2) . . no
C39 C44 C43 119.6(18) . . no
C39 C40 C41 124(2) . . no
C39 C40 C41 124(2) . . no
C40 C41 C42 114(4) . . no
C40 C41 C42 114(4) . . no
C43 C42 C41 123(2) . . no
O46 C47 O48 123(2) 1_455 . no
O46 C47 C49 117.8(13) 1_455 1_455 no
O48 C47 C49 119.7(17) . 1_455 no
C47 C49 C50 120.2(14) 1_655 1_655 no
C47 C49 C54 119(2) 1_655 . no
C50 C49 C54 121(2) 1_655 . no
C49 C50 C51 119.8(15) 1_455 1_455 no
C50 C51 C52 117(2) 1_655 . no
CL55 C52 C51 118(2) . . no
CL55 C52 C53 117.8(16) . . no
C51 C52 C53 124(3) . . no
C52 C53 C54 116.0(18) . . no
C49 C54 C53 122(2) . . no
O56 C57 O58 122.5(16) . . no
O56 C57 C59 118.7(6) . . no
O58 C57 C59 118.8(15) . . no
C57 C59 C60 120.2(6) . . no
C57 C59 C64 121.3(15) . . no
C60 C59 C64 118.5(17) . . no
C59 C60 C61 120.1(6) . . no
C60 C61 C62 118.3(16) . . no
CL65 C62 C61 118.4(16) . . no
CL65 C62 C63 118.0(7) . . no
C61 C62 C63 123.6(19) . . no
C62 C63 C64 118.1(8) . . no
C59 C64 C63 121.3(16) . . no
O66 C67 O68 123.8(19) . . no
O66 C67 C69 120.6(13) . . no
O68 C67 C69 115.6(8) . . no
C67 C69 C70 122.4(14) . . no
C67 C69 C74 119.8(9) . . no
C70 C69 C74 117.7(19) . . no
C69 C70 C71 122.3(15) . . no
C70 C71 C72 117.8(10) . . no
CL75 C72 C71 119.2(10) . . no
CL75 C72 C73 118.1(15) . . no
C71 C72 C73 123(2) . . no
C72 C73 C74 116.9(15) . . no
C69 C74 C73 122.5(9) . . no
O76 C77 O78 126(3) . 3_655 no
O76 C77 C79 117.2(16) . . no
O78 C77 C79 117(3) 3_655 . no
C77 C79 C80 118(2) . . no
C77 C79 C84 119(3) . . no
C80 C79 C84 122(3) . . no
C79 C80 C81 116(3) . . no
C80 C81 C82 121(5) . . no
CL85 C82 C81 118(5) . . no
CL85 C82 C83 116(3) . . no
C81 C82 C83 126(5) . . no
C82 C83 C84 115(3) . . no
C79 C84 C83 119(3) . . no
O86 C87 O88 126.2(11) . 3_655 no
O86 C87 C89 119(2) . . no
O88 C87 C89 115.2(13) 3_655 . no
C87 C89 C90 125(2) . . no
C87 C89 C94 117.1(15) . . no
C87 C89 C94 117.1(15) . . no
C90 C89 C94 113.4(16) . . no
C90 C89 C94 113.4(16) . . no
C89 C90 C91 124(2) . . no
C90 C91 C92 116.4(14) . . no
C90 C91 C92 116.4(14) . . no
C90 C91 C92 117.1(14) . . no
C90 C91 C92 117.1(14) . . no
CL95 C92 CL95' 33.0(8) . . no
CL95 C92 C91 117.2(17) . . no
CL95 C92 C91 117.2(17) . . no
CL95 C92 C93 122(3) . . no
CL95 C92 C93 122(3) . . no
CL95' C92 C91 106(2) . . no
CL95' C92 C91 106(2) . . no
CL95' C92 C93 119(2) . . no
CL95' C92 C93 119(2) . . no
C91 C92 C93 120(3) . . no
C91 C92 C93 120(3) . . no
C91 C92 C93 120(3) . . no
C91 C92 C93 120(3) . . no
C92 C93 C94 119(4) . . no
C92 C93 C94 119(4) . . no
C89 C94 C93 121(3) . . no
C89 C94 C93 121(3) . . no
CL95' C92 C93 116(4) . . no
CL95' C92 C93 116(4) . . no
C91 C92 C93 121(3) . . no
C91 C92 C93 121(3) . . no
C91 C92 C93 121(3) . . no
C91 C92 C93 121(3) . . no
C92 C93 C94 119(4) . . no
C92 C93 C94 119(4) . . no
C89 C94 C93 119(3) . . no
C89 C94 C93 119(3) . . no
CL96 C97 CL98 106.5(10) . . no
CL99 C100 CL101 118(2) . . no
CL102 C103 CL104 108.1(15) . . no
CL102 C103 CL105 40(2) . 3_656 no
CL102 C103 CL106 109.3(17) . 8_556 no
CL104 C103 CL105 73(3) . 3_656 no
CL104 C103 CL106 77(4) . 8_556 no
CL105 C103 CL106 119(4) 3_656 8_556 no
CL107 C108 CL109 119.5(19) . . no
CL107 C108 CL110 31(2) . 8_556 no
CL107 C108 CL111 96(3) . . no
CL109 C108 CL110 111(3) . 8_556 no
CL109 C108 CL111 35.3(16) . . no
CL110 C108 CL111 105(2) 8_556 . no
C19 C20 H1 117(3) . . no
C21 C20 H1 120.9(14) . . no
C20 C21 H2 122(2) . . no
C22 C21 H2 122(3) . . no
C22 C23 H3 121(3) . . no
C24 C23 H3 120.7(19) . . no
C19 C24 H4 120(3) . . no
C23 C24 H4 120(2) . . no
C29 C30 H5 120(3) . 1_655 no
C31 C30 H5 118(2) . 1_655 no
C30 C31 H6 120.7(11) . . no
C32 C31 H6 122(3) . . no
C32 C33 H7 120(3) . . no
C34 C33 H7 120.7(19) . . no
C29 C34 H8 121(3) . . no
C33 C34 H8 120.3(10) . . no
C39 C40 H9 118.1(15) . . no
C41 C40 H9 117(4) . . no
C41 C40 H9 117(4) . . no
C40 C41 H10 120(4) . . no
C40 C41 H10 120(4) . . no
C40 C41 H10 120(4) . . no
C40 C41 H10 120(4) . . no
C42 C41 H10 123(3) . . no
C42 C41 H10 123(3) . . no
C42 C43 H11 122.9(13) . . no
C44 C43 H11 124(3) . . no
C39 C44 H12 119.0(8) . . no
C43 C44 H12 121.5(16) . . no
C39 C40 H9 117.6(15) . . no
C41 C40 H9 118(3) . . no
C41 C40 H9 118(3) . . no
C40 C41 H10 120(5) . . no
C40 C41 H10 120(5) . . no
C40 C41 H10 120(5) . . no
C40 C41 H10 120(5) . . no
C42 C41 H10 123(2) . . no
C42 C41 H10 123(2) . . no
C49 C50 H13 119(2) 1_455 . no
C51 C50 H13 121(2) 1_455 . no
C50 C51 H14 122.0(18) 1_655 1_655 no
C52 C51 H14 121(3) . 1_655 no
C52 C53 H15 119(3) . 1_655 no
C54 C53 H15 125(3) . 1_655 no
C49 C54 H16 121(3) . 1_655 no
C53 C54 H16 116.9(18) . 1_655 no
C59 C60 H17 118.5(17) . . no
C61 C60 H17 121.4(15) . . no
C60 C61 H18 121.6(5) . . no
C62 C61 H18 120.1(19) . . no
C62 C63 H19 122(2) . . no
C64 C63 H19 119.7(19) . . no
C59 C64 H20 118.0(18) . . no
C63 C64 H20 120.7(6) . . no
C69 C70 H21 118(2) . . no
C71 C70 H21 119.6(9) . . no
C70 C71 H22 121.4(17) . . no
C72 C71 H22 121(2) . . no
C72 C73 H23 122(2) . . no
C74 C73 H23 121.1(9) . . no
C69 C74 H24 118(2) . . no
C73 C74 H24 119.1(14) . . no
C79 C80 H25 116(4) . . no
C81 C80 H25 128(4) . . no
C80 C81 H26 107(4) . . no
C82 C81 H26 131(5) . . no
C82 C83 H27 116(4) . . no
C84 C83 H27 129(4) . . no
C79 C84 H28 124(3) . . no
C83 C84 H28 117(3) . . no
C89 C90 H29 117.3(11) . 1_465 no
C91 C90 H29 118.6(13) . 1_465 no
C90 C91 H30 122(2) . . no
C92 C91 H30 121.2(11) . . no
C92 C91 H30 121.2(11) . . no
C92 C93 H31 119(3) . . no
C92 C93 H31 119(3) . . no
C92 C93 H31 119(3) . . no
C92 C93 H31 119(3) . . no
C94 C93 H31 121(3) . . no
C94 C93 H31 121(3) . . no
C94 C93 H31 124(3) . . no
C94 C93 H31 124(3) . . no
C89 C94 H32 120(2) . . no
C89 C94 H32 120(2) . . no
C89 C94 H32 120(2) . . no
C89 C94 H32 120(2) . . no
C93 C94 H32 119(4) . . no
C93 C94 H32 119(4) . . no
C92 C93 H31 118.3(19) . . no
C92 C93 H31 118.3(19) . . no
C92 C93 H31 118.3(19) . . no
C92 C93 H31 118.3(19) . . no
C94 C93 H31 123(3) . . no
C94 C93 H31 123(3) . . no
C93 C94 H32 123(6) . . no
C93 C94 H32 123(6) . . no
C93 C94 H32 117(4) . . no
C93 C94 H32 117(4) . . no
CL96 C97 H33 111.2(19) . . no
CL96 C97 H34 110(5) . . no
CL98 C97 H33 111(4) . . no
CL98 C97 H34 109.4(14) . . no
H33 C97 H34 109(2) . . no
CL99 C100 H35 91(3) . . no
CL99 C100 H36 100(6) . . no
CL101 C100 H35 110(4) . . no
CL101 C100 H36 123(4) . . no

loop_
_geom_bond_atom_site_label_1
_geom_bond_atom_site_label_2
_geom_bond_distance
_geom_bond_site_symmetry_2
_geom_bond_publ_flag
MN1 MN1 2.836(5) 3_555 no
CL65 C62 1.76(2) . no
MN1 MN2 2.816(4) . no
CL75 C72 1.75(3) . no
MN1 MN2 2.971(3) 3_555 no
CL85 C82 1.74(5) . no
MN1 MN4 2.790(3) . no
CL95 CL95' 1.10(2) . no
MN1 O8 1.9357(14) . no
CL95 C92 1.71(2) . no
MN1 O9 1.889(15) 3_655 no
MN1 O9 1.933(12) 1_455 no
CL95' C92 2.021(18) . no
MN1 O10 1.8619(13) . no
MN1 O11 1.883(14) . no
CL96 C97 1.63(5) . no
MN1 O16 1.917(16) . no
CL98 C97 1.96(2) . no
MN2 MN2 2.819(8) 3_555 no
CL99 C100 1.63(7) . no
MN2 MN6 2.790(3) . no
CL101 C100 1.71(6) . no
MN2 O8 1.898(17) . no
CL102 CL105 1.17(6) 3_656 no
MN2 O8 1.926(13) 3_555 no
CL102 C103 1.80(3) . no
MN2 O9 1.9231(13) 3_655 no
CL104 CL105 1.91(7) 3_656 no
MN2 O12 1.869(12) . no
CL104 CL106 1.99(4) 8_556 no
MN2 O13 1.8576(10) . no
MN2 O26 1.892(17) 1_455 no
CL104 C103 1.70(6) . no
MN3 O10 1.925(7) . no
MN3 O10 1.925(7) 3_555 no
CL105 C103 1.51(3) 3_656 no
MN3 O36 1.989(7) . no
MN3 O36 1.989(7) 3_555 no
CL106 CL110 2.00(8) 8_556 no
MN3 O46 2.07(2) 1_455 no
MN3 O46 2.07(2) 3_655 no
MN4 O10 1.885(13) . no
CL106 C103 1.50(8) 8_556 no
MN4 O11 1.9082(15) . no
MN4 O18 2.211(18) . no
CL107 CL110 0.91(7) 8_556 no
MN4 O38 1.931(3) . no
MN4 O48 2.181(16) . no
CL107 C108 1.65(6) . no
MN4 O56 1.932(13) . no
CL109 CL111 1.00(4) . no
MN5 O11 1.878(13) . no
CL109 C108 1.57(3) . no
MN5 O12 1.873(9) . no
CL110 C108 1.76(9) 8_556 no
MN5 O14 2.189(18) . no
MN5 O15 2.186(14) . no
CL111 C108 1.71(6) . no
MN5 O58 1.950(9) . no
O16 C17 1.294(14) . no
MN5 O66 1.957(14) . no
O18 C17 1.22(3) . no
MN6 O12 1.9020(17) . no
O26 C27 1.32(3) . no
MN6 O13 1.907(13) . no
O28 C27 1.250(14) 1_455 no
MN6 O28 2.221(17) . no
O36 C37 1.25(2) . no
MN6 O68 1.966(14) . no
O38 C37 1.285(16) . no
MN6 O76 2.194(17) . no
O46 C47 1.27(2) 1_655 no
MN6 O86 1.913(3) . no
O48 C47 1.289(16) . no
MN7 O13 1.898(13) . no
MN7 O13 1.898(13) 3_555 no
O56 C57 1.27(2) . no
MN7 O78 2.134(12) 1_455 no
MN7 O78 2.134(12) 3_655 no
O58 C57 1.264(5) . no
MN7 O88 1.974(12) 1_455 no
MN7 O88 1.974(12) 3_655 no
O66 C67 1.256(8) . no
CL25 C22 1.77(4) . no
O68 C67 1.285(18) . no
CL35 C32 1.73(3) . no
O76 C77 1.30(3) . no
CL45 CL45' 1.44(3) . no
O78 C77 1.271(18) 3_655 no
CL45 C42 1.792(18) 1_565 no
O86 C87 1.230(18) . no
CL45' C42 2.05(5) 1_565 no
O88 C87 1.27(3) 3_655 no
C17 C19 1.51(4) . no
CL55 C52 1.76(3) . no
C19 C20 1.367(18) . no
C19 C24 1.38(3) . no
C73 C74 1.41(3) . no
C20 C21 1.41(5) . no
C77 C79 1.49(4) . no
C21 C22 1.39(3) . no
C79 C80 1.47(6) . no
C22 C23 1.37(2) . no
C79 C84 1.43(3) . no
C23 C24 1.39(5) . no
C80 C81 1.40(6) . no
C27 C29 1.47(4) . no
C81 C82 1.34(5) . no
C29 C30 1.41(3) . no
C82 C83 1.44(8) . no
C29 C34 1.368(11) . no
C83 C84 1.45(5) . no
C30 C31 1.39(4) . no
C87 C89 1.492(14) . no
C31 C32 1.372(12) . no
C89 C90 1.354(19) . no
C32 C33 1.39(3) . no
C89 C94 1.43(5) . no
C33 C34 1.40(4) . no
C89 C94 1.46(5) . no
C37 C39 1.458(10) . no
C90 C91 1.368(13) . no
C39 C40 1.47(5) . no
C91 C92 1.39(6) . no
C39 C44 1.36(2) . no
C91 C92 1.37(5) . no
C92 C93 1.38(4) . no
C40 C41 1.37(2) . no
C93 C94 1.34(3) . no
C41 C42 1.32(7) . no
C42 C43 1.58(7) . no
C92 C93 1.41(4) . no
C43 C44 1.402(10) . no
C40 C41 1.34(3) . no
C47 C49 1.48(3) 1_455 no
C49 C50 1.42(3) 1_655 no
C49 C54 1.37(2) . no
C50 C51 1.36(4) 1_455 no
C51 C52 1.38(2) . no
C52 C53 1.43(4) . no
C53 C54 1.35(4) . no
C57 C59 1.45(3) . no
C59 C60 1.44(2) . no
C59 C64 1.352(5) . no
C60 C61 1.39(3) . no
C61 C62 1.350(4) . no
C62 C63 1.37(3) . no
C63 C64 1.40(3) . no
C67 C69 1.45(3) . no
C69 C70 1.380(12) . no
C69 C74 1.39(2) . no
C70 C71 1.39(3) . no
C71 C72 1.40(3) . no
C72 C73 1.373(12) . no
C20 H1 0.98(2) . no
C21 H2 0.965(16) . no
C23 H3 0.97(2) . no
C24 H4 0.973(15) . no
C30 H5 0.983(9) 1_655 no
C31 H6 0.96(2) . no
C33 H7 0.979(10) . no
C34 H8 0.965(19) . no
C40 H9 0.98(3) . no
C41 H10 0.98(7) . no
C43 H11 1.00(3) . no
C44 H12 0.993(19) . no
C41 H10 0.99(4) . no
C50 H13 0.971(16) . no
C51 H14 0.97(3) 1_655 no
C53 H15 0.966(18) 1_655 no
C54 H16 0.98(3) 1_655 no
C60 H17 0.971(3) . no
C61 H18 0.980(18) . no
C63 H19 0.993(4) . no
C64 H20 0.975(18) . no
C70 H21 0.979(17) . no
C71 H22 0.990(8) . no
C73 H23 0.961(16) . no
C74 H24 0.979(10) . no
C80 H25 1.02(3) . no
C81 H26 1.08(4) . no
C83 H27 0.97(3) . no
C84 H28 0.97(3) . no
C90 H29 0.98(2) 1_465 no
C91 H30 0.976(14) . no
C93 H31 0.96(5) . no
C94 H32 0.96(3) . no
C93 H31 0.97(4) . no
C94 H32 0.98(3) . no
C97 H33 0.94(4) . no
C97 H34 0.97(3) . no
C100 H35 1.05(4) . no
C100 H36 0.850(19) . no
